data_1552383
loop_
_publ_author_name
'Petty, Anthony J.'
'Ai, Qianxiang'
'Sorli, Jeni C.'
'Haneef, Hamna F.'
'Purdum, Geoffrey E.'
'Boehm, Alex'
'Granger, Devin B.'
'Gu, Kaichen'
'Rubinger, Carla Patricia Lacerda'
'Parkin, Sean R.'
'Graham, Kenneth R.'
'Jurchescu, Oana D.'
'Loo, Yueh-Lin'
'Risko, Chad'
'Anthony, John E.'

_publ_section_title
;
 Computationally aided design of a high-performance organic semiconductor:
 the development of a universal crystal engineering core
;
_journal_name_full 'Chemical Science'
_journal_paper_doi 10.1039/C9SC02930C
_journal_year 2019
_chemical_formula_moiety 'C58 H66 S6 Si2'
_chemical_formula_sum 'C58 H66 S6 Si2'
_chemical_formula_weight 1011.64
_space_group_crystal_system triclinic
_space_group_IT_number 2
_space_group_name_Hall '-P 1'
_space_group_name_H-M_alt 'P -1'
_symmetry_space_group_name_Hall '-P 1'
_symmetry_space_group_name_H-M 'P -1'
_atom_sites_solution_hydrogens difmap
_atom_sites_solution_primary direct
_atom_sites_solution_secondary difmap
_audit_creation_method 'SHELXL-2014/7 and CIFFIX'
_audit_update_record
;
2019-06-13 deposited with the CCDC.    2019-09-30 downloaded from the CCDC.
;
_cell_angle_alpha 78.723(2)
_cell_angle_beta 82.090(2)
_cell_angle_gamma 69.285(2)
_cell_formula_units_Z 1
_cell_length_a 10.1547(4)
_cell_length_b 10.3853(4)
_cell_length_c 14.1353(6)
_cell_measurement_reflns_used 9992
_cell_measurement_temperature 90.0(2)
_cell_measurement_theta_max 68.17
_cell_measurement_theta_min 3.20
_cell_volume 1363.60(10)
_computing_cell_refinement '<i>APEX2</i> (Bruker-AXS, 2006)'
_computing_data_collection '<i>APEX2</i> (Bruker-AXS, 2006)'
_computing_data_reduction '<i>APEX2</i> (Bruker-AXS, 2006)'
_computing_molecular_graphics '<i>XP in SHELXTL</i> (Sheldrick, 2008)'
_computing_publication_material '<i>SHELX</i> (Sheldrick, 2008) and <i>CIFFIX</i> (Parkin, 2013)'
_computing_structure_refinement '<i>SHELXL-2014/7</i> (Sheldrick, 2015b)'
_computing_structure_solution '<i>SHELXT</i> (Sheldrick, 2015a)'
_diffrn_ambient_temperature 90.0(2)
_diffrn_detector_area_resol_mean 5.6
_diffrn_measured_fraction_theta_full 0.976
_diffrn_measured_fraction_theta_max 0.972
_diffrn_measurement_device_type 'Bruker X8 Proteum diffractometer'
_diffrn_measurement_method '\f and \w scans'
_diffrn_radiation_type CuK\a
_diffrn_radiation_wavelength 1.54178
_diffrn_reflns_av_R_equivalents 0.0393
_diffrn_reflns_av_unetI/netI 0.0311
_diffrn_reflns_Laue_measured_fraction_full 0.976
_diffrn_reflns_Laue_measured_fraction_max 0.972
_diffrn_reflns_limit_h_max 12
_diffrn_reflns_limit_h_min -11
_diffrn_reflns_limit_k_max 9
_diffrn_reflns_limit_k_min -12
_diffrn_reflns_limit_l_max 17
_diffrn_reflns_limit_l_min -16
_diffrn_reflns_number 18432
_diffrn_reflns_point_group_measured_fraction_full 0.976
_diffrn_reflns_point_group_measured_fraction_max 0.972
_diffrn_reflns_theta_full 67.679
_diffrn_reflns_theta_max 68.162
_diffrn_reflns_theta_min 3.197
_diffrn_source 'fine-focus rotating anode'
_exptl_absorpt_coefficient_mu 3.008
_exptl_absorpt_correction_T_max 0.773
_exptl_absorpt_correction_T_min 0.609
_exptl_absorpt_correction_type multi-scan
_exptl_absorpt_process_details '<i>SADABS</i> (Krause et al., 2015)'
_exptl_crystal_colour yellow
_exptl_crystal_density_diffrn 1.232
_exptl_crystal_description plate
_exptl_crystal_F_000 538
_exptl_crystal_size_max 0.210
_exptl_crystal_size_mid 0.120
_exptl_crystal_size_min 0.090
_refine_diff_density_max 0.415
_refine_diff_density_min -0.353
_refine_diff_density_rms 0.065
_refine_ls_extinction_method none
_refine_ls_goodness_of_fit_ref 1.047
_refine_ls_hydrogen_treatment constr
_refine_ls_matrix_type full
_refine_ls_number_parameters 359
_refine_ls_number_reflns 4842
_refine_ls_number_restraints 343
_refine_ls_restrained_S_all 1.021
_refine_ls_R_factor_all 0.0390
_refine_ls_R_factor_gt 0.0376
_refine_ls_shift/su_max 0.000
_refine_ls_shift/su_mean 0.000
_refine_ls_structure_factor_coef Fsqd
_refine_ls_weighting_details 'w=1/[\s^2^(Fo^2^)+(0.0825P)^2^+0.5953P] where P=(Fo^2^+2Fc^2^)/3'
_refine_ls_weighting_scheme calc
_refine_ls_wR_factor_gt 0.1216
_refine_ls_wR_factor_ref 0.1232
_reflns_Friedel_coverage 0.000
_reflns_number_gt 4581
_reflns_number_total 4842
_reflns_threshold_expression 'I > 2\s(I)'
_cod_data_source_file c9sc02930c2.cif
_cod_data_source_block x15297
_cod_original_cell_volume 1363.6(1)
_cod_database_code 1552383
_shelx_shelxl_version_number 2014/7
_shelx_space_group_comment
; 
The symmetry employed for this shelxl refinement is uniquely defined 
by the following loop, which should always be used as a source of 
symmetry information in preference to the above space-group names. 
They are only intended as comments. 
;
_shelx_estimated_absorpt_t_min 0.571
_shelx_estimated_absorpt_t_max 0.774
_exptl_absorpt_special_details
; 
In addition to absorption, multi-scan techniques also correct other slowly 
varying changes in scale factor over reciprocal space, such as those caused 
by x-ray beam inhomogeneity, goniometer imperfection, crystal decomposition, 
crystal longer than the x-ray beam cross section, absorption by the crystal 
mount etc.  These account, by and large, for much of the difference between 
estimated values of Tmin and Tmax and the _exptl_absorpt_correction_ values. 
;

loop_
_space_group_symop_operation_xyz
'x, y, z'
'-x, -y, -z'

loop_
_atom_site_label
_atom_site_type_symbol
_atom_site_fract_x
_atom_site_fract_y
_atom_site_fract_z
_atom_site_U_iso_or_equiv
_atom_site_adp_type
_atom_site_occupancy
_atom_site_site_symmetry_order
_atom_site_calc_flag
_atom_site_refinement_flags_posn
_atom_site_refinement_flags_adp
_atom_site_refinement_flags_occupancy
_atom_site_disorder_assembly
_atom_site_disorder_group
Si1 Si 0.12884(5) 0.83514(5) 0.18986(3) 0.01895(15) Uani 1 1 d . . . . .
C1 C 0.41913(16) 0.57109(17) 0.41753(11) 0.0149(3) Uani 1 1 d . . . . .
C2 C 0.41721(17) 0.44031(17) 0.46594(12) 0.0158(3) Uani 0.8886(17) 1 d D U P A 1
S1 S 0.32143(5) 0.34846(5) 0.43465(3) 0.01451(17) Uani 0.8886(17) 1 d D U P A 1
C3 C 0.49574(17) 0.37020(17) 0.54737(12) 0.0160(3) Uani 0.8886(17) 1 d D U P A 1
C4 C 0.4728(3) 0.2400(3) 0.5815(2) 0.0150(4) Uani 0.8886(17) 1 d D U P A 1
H4 H 0.5175 0.1764 0.6351 0.018 Uiso 0.8886(17) 1 calc R U P A 1
C5 C 0.38276(17) 0.21480(16) 0.53159(12) 0.0151(3) Uani 0.8886(17) 1 d D U P A 1
C3' C 0.49574(17) 0.37020(17) 0.54737(12) 0.0160(3) Uani 0.1114(17) 1 d D U P A 2
S1' S 0.4944(6) 0.2178(6) 0.6156(4) 0.0150(4) Uani 0.1114(17) 1 d D U P A 2
C2' C 0.41721(17) 0.44031(17) 0.46594(12) 0.0158(3) Uani 0.1114(17) 1 d D U P A 2
C4' C 0.3457(17) 0.3360(14) 0.4676(12) 0.01451(17) Uani 0.1114(17) 1 d D U P A 2
H4' H 0.2751 0.3541 0.4244 0.017 Uiso 0.1114(17) 1 calc R U P A 2
C5' C 0.38276(17) 0.21480(16) 0.53159(12) 0.0151(3) Uani 0.1114(17) 1 d D U P A 2
C6 C 0.33666(17) 0.09431(17) 0.54891(11) 0.0159(3) Uani 0.9242(15) 1 d D U P A 1
S2 S 0.39094(5) -0.03250(4) 0.65091(3) 0.01591(15) Uani 0.9242(15) 1 d D U P A 1
C7 C 0.2551(2) 0.0614(2) 0.49712(18) 0.0170(4) Uani 0.9242(15) 1 d D U P A 1
H7 H 0.2178 0.1184 0.4391 0.020 Uiso 0.9242(15) 1 calc R U P A 1
C8 C 0.2289(4) -0.0650(3) 0.53561(17) 0.0146(5) Uani 0.9242(15) 1 d D U P A 1
C9 C 0.1503(4) -0.1287(4) 0.4999(3) 0.0166(4) Uani 0.9242(15) 1 d D U P A 1
H9 H 0.1036 -0.0875 0.4421 0.020 Uiso 0.9242(15) 1 calc R U P A 1
C10 C 0.1424(5) -0.2540(4) 0.5514(2) 0.0170(6) Uani 0.9242(15) 1 d D U P A 1
S3 S 0.04863(6) -0.35167(5) 0.52345(4) 0.02085(16) Uani 0.9242(15) 1 d D U P A 1
C11 C 0.1057(14) -0.4775(7) 0.6223(5) 0.0247(7) Uani 0.9242(15) 1 d D U P A 1
H11 H 0.0779 -0.5578 0.6389 0.030 Uiso 0.9242(15) 1 calc R U P A 1
C12 C 0.1926(3) -0.4520(3) 0.67360(19) 0.0219(5) Uani 0.9242(15) 1 d D U P A 1
H12 H 0.2350 -0.5134 0.7287 0.026 Uiso 0.9242(15) 1 calc R U P A 1
C13 C 0.2152(7) -0.3212(4) 0.6363(3) 0.0186(8) Uani 0.9242(15) 1 d D U P A 1
C14 C 0.2959(3) -0.2591(2) 0.6712(2) 0.0177(6) Uani 0.9242(15) 1 d D U P A 1
H14 H 0.3463 -0.3027 0.7272 0.021 Uiso 0.9242(15) 1 calc R U P A 1
C15 C 0.3002(3) -0.1315(2) 0.6213(2) 0.0157(5) Uani 0.9242(15) 1 d D U P A 1
C6' C 0.33666(17) 0.09431(17) 0.54891(11) 0.0159(3) Uani 0.0758(15) 1 d D U P A 2
S2' S 0.2330(8) 0.0839(8) 0.4637(5) 0.0170(4) Uani 0.0758(15) 1 d D U P A 2
C7' C 0.355(3) -0.0176(19) 0.6199(14) 0.01591(15) Uani 0.0758(15) 1 d D U P A 2
H7' H 0.4127 -0.0347 0.6716 0.019 Uiso 0.0758(15) 1 calc R U P A 2
C8' C 0.281(6) -0.108(4) 0.610(3) 0.0157(5) Uani 0.0758(15) 1 d D U P A 2
C9' C 0.280(5) -0.230(3) 0.672(3) 0.0157(5) Uani 0.0758(15) 1 d D U P A 2
H9' H 0.3267 -0.2584 0.7299 0.019 Uiso 0.0758(15) 1 calc R U P A 2
C10' C 0.209(10) -0.308(6) 0.646(4) 0.0186(8) Uani 0.0758(15) 1 d D U P A 2
S3' S 0.1907(11) -0.4631(10) 0.7083(6) 0.0219(5) Uani 0.0758(15) 1 d D U P A 2
C11' C 0.108(17) -0.483(8) 0.617(7) 0.0247(7) Uani 0.0758(15) 1 d D U P A 2
H11' H 0.0906 -0.5663 0.6138 0.030 Uiso 0.0758(15) 1 calc R U P A 2
C12' C 0.071(3) -0.368(3) 0.551(2) 0.02085(16) Uani 0.0758(15) 1 d D U P A 2
H12' H 0.0108 -0.3555 0.5019 0.025 Uiso 0.0758(15) 1 calc R U P A 2
C13' C 0.130(8) -0.264(5) 0.562(4) 0.0170(6) Uani 0.0758(15) 1 d D U P A 2
C14' C 0.133(6) -0.144(5) 0.501(3) 0.0166(4) Uani 0.0758(15) 1 d D U P A 2
H14' H 0.0781 -0.1087 0.4467 0.020 Uiso 0.0758(15) 1 calc R U P A 2
C15' C 0.218(6) -0.075(4) 0.521(3) 0.0146(5) Uani 0.0758(15) 1 d D U P A 2
C16 C 0.33397(17) 0.64768(17) 0.33872(12) 0.0186(3) Uani 1 1 d . . . . .
C17 C 0.25807(18) 0.71988(18) 0.27641(12) 0.0208(4) Uani 1 1 d . . . . .
C18 C 0.08051(19) 1.02023(18) 0.20926(13) 0.0240(4) Uani 0.577(6) 1 d D U P B 1
H18A H 0.0163 1.0810 0.1595 0.029 Uiso 0.577(6) 1 calc R U P B 1
H18B H 0.0270 1.0298 0.2730 0.029 Uiso 0.577(6) 1 calc R U P B 1
C19 C 0.2030(9) 1.0743(9) 0.2058(16) 0.0296(6) Uani 0.577(6) 1 d D U P B 1
H19A H 0.2599 1.0233 0.2615 0.036 Uiso 0.577(6) 1 calc R U P B 1
H19B H 0.2645 1.0537 0.1460 0.036 Uiso 0.577(6) 1 calc R U P B 1
C20 C 0.157(2) 1.2305(11) 0.2082(8) 0.0360(8) Uani 0.577(6) 1 d D U P B 1
H20A H 0.0896 1.2811 0.1581 0.043 Uiso 0.577(6) 1 calc R U P B 1
H20B H 0.1073 1.2495 0.2719 0.043 Uiso 0.577(6) 1 calc R U P B 1
C21 C 0.2765(5) 1.2850(4) 0.1913(3) 0.0441(11) Uani 0.577(6) 1 d D U P B 1
H21A H 0.3466 1.2318 0.2382 0.066 Uiso 0.577(6) 1 calc R U P B 1
H21B H 0.2415 1.3835 0.1991 0.066 Uiso 0.577(6) 1 calc R U P B 1
H21C H 0.3202 1.2758 0.1256 0.066 Uiso 0.577(6) 1 calc R U P B 1
C18' C 0.08051(19) 1.02023(18) 0.20926(13) 0.0240(4) Uani 0.423(6) 1 d D U P B 2
H18C H 0.0140 1.0812 0.1609 0.029 Uiso 0.423(6) 1 calc R U P B 2
H18D H 0.0303 1.0294 0.2741 0.029 Uiso 0.423(6) 1 calc R U P B 2
C19' C 0.2046(11) 1.0724(12) 0.202(2) 0.0296(6) Uani 0.423(6) 1 d D U P B 2
H19C H 0.2548 1.0641 0.1371 0.036 Uiso 0.423(6) 1 calc R U P B 2
H19D H 0.2714 1.0118 0.2504 0.036 Uiso 0.423(6) 1 calc R U P B 2
C20' C 0.162(3) 1.2236(15) 0.2185(11) 0.0360(8) Uani 0.423(6) 1 d D U P B 2
H20C H 0.0941 1.2376 0.2763 0.043 Uiso 0.423(6) 1 calc R U P B 2
H20D H 0.2461 1.2425 0.2309 0.043 Uiso 0.423(6) 1 calc R U P B 2
C21' C 0.0956(7) 1.3229(5) 0.1338(4) 0.0423(15) Uani 0.423(6) 1 d D U P B 2
H21D H 0.1582 1.3028 0.0753 0.064 Uiso 0.423(6) 1 calc R U P B 2
H21E H 0.0800 1.4183 0.1433 0.064 Uiso 0.423(6) 1 calc R U P B 2
H21F H 0.0050 1.3132 0.1268 0.064 Uiso 0.423(6) 1 calc R U P B 2
C22 C 0.20963(19) 0.81413(18) 0.06409(12) 0.0219(4) Uani 1 1 d . . . . .
H22A H 0.1434 0.8809 0.0175 0.026 Uiso 1 1 calc R U . . .
H22B H 0.2971 0.8381 0.0548 0.026 Uiso 1 1 calc R U . . .
C23 C 0.2453(2) 0.66678(19) 0.04125(13) 0.0255(4) Uani 1 1 d . . . . .
H23A H 0.3117 0.6000 0.0877 0.031 Uiso 1 1 calc R U . . .
H23B H 0.1578 0.6427 0.0506 0.031 Uiso 1 1 calc R U . . .
C24 C 0.3108(2) 0.6498(2) -0.06137(13) 0.0295(4) Uani 1 1 d . . . . .
H24A H 0.2438 0.7148 -0.1081 0.035 Uiso 1 1 calc R U . . .
H24B H 0.3975 0.6752 -0.0714 0.035 Uiso 1 1 calc R U . . .
C25 C 0.3475(3) 0.5024(2) -0.08112(15) 0.0389(5) Uani 1 1 d . . . . .
H25A H 0.4098 0.4371 -0.0328 0.058 Uiso 1 1 calc R U . . .
H25B H 0.3956 0.4949 -0.1459 0.058 Uiso 1 1 calc R U . . .
H25C H 0.2608 0.4799 -0.0774 0.058 Uiso 1 1 calc R U . . .
C26 C -0.03032(18) 0.77935(18) 0.21349(12) 0.0224(4) Uani 1 1 d . . . . .
H26A H -0.0005 0.6793 0.2079 0.027 Uiso 1 1 calc R U . . .
H26B H -0.0694 0.7893 0.2809 0.027 Uiso 1 1 calc R U . . .
C27 C -0.14772(18) 0.86131(18) 0.14530(13) 0.0224(4) Uani 1 1 d . . . . .
H27A H -0.1863 0.9595 0.1564 0.027 Uiso 1 1 calc R U . . .
H27B H -0.1070 0.8606 0.0775 0.027 Uiso 1 1 calc R U . . .
C28 C -0.26698(19) 0.80171(19) 0.15964(13) 0.0253(4) Uani 1 1 d . . . . .
H28A H -0.3004 0.7929 0.2290 0.030 Uiso 1 1 calc R U . . .
H28B H -0.2299 0.7069 0.1421 0.030 Uiso 1 1 calc R U . . .
C29 C -0.3918(2) 0.8895(2) 0.10024(17) 0.0372(5) Uani 1 1 d . . . . .
H29A H -0.4303 0.9831 0.1179 0.056 Uiso 1 1 calc R U . . .
H29B H -0.4649 0.8457 0.1133 0.056 Uiso 1 1 calc R U . . .
H29C H -0.3604 0.8960 0.0313 0.056 Uiso 1 1 calc R U . . .

loop_
_atom_site_aniso_label
_atom_site_aniso_U_11
_atom_site_aniso_U_22
_atom_site_aniso_U_33
_atom_site_aniso_U_23
_atom_site_aniso_U_13
_atom_site_aniso_U_12
Si1 0.0198(3) 0.0188(3) 0.0162(2) 0.00158(17) -0.00583(18) -0.00476(19)
C1 0.0135(7) 0.0143(8) 0.0150(8) -0.0023(6) -0.0009(6) -0.0024(6)
C2 0.0133(7) 0.0158(8) 0.0187(8) -0.0056(6) -0.0010(6) -0.0041(6)
S1 0.0157(3) 0.0127(3) 0.0167(3) -0.00095(19) -0.00448(19) -0.00624(19)
C3 0.0157(8) 0.0141(8) 0.0166(8) -0.0022(6) 0.0009(6) -0.0039(6)
C4 0.0161(10) 0.0128(10) 0.0155(14) 0.0003(10) -0.002(1) -0.0052(8)
C5 0.0155(8) 0.0118(7) 0.0176(8) -0.0019(6) -0.0011(6) -0.0047(6)
C3' 0.0157(8) 0.0141(8) 0.0166(8) -0.0022(6) 0.0009(6) -0.0039(6)
S1' 0.0161(10) 0.0128(10) 0.0155(14) 0.0003(10) -0.002(1) -0.0052(8)
C2' 0.0133(7) 0.0158(8) 0.0187(8) -0.0056(6) -0.0010(6) -0.0041(6)
C4' 0.0157(3) 0.0127(3) 0.0167(3) -0.00095(19) -0.00448(19) -0.00624(19)
C5' 0.0155(8) 0.0118(7) 0.0176(8) -0.0019(6) -0.0011(6) -0.0047(6)
C6 0.0160(8) 0.0143(8) 0.0174(8) -0.0022(6) -0.0007(6) -0.0055(6)
S2 0.0205(3) 0.0138(2) 0.0157(3) -0.00074(17) -0.00419(17) -0.00832(19)
C7 0.0188(10) 0.0138(10) 0.0178(13) 0.0012(9) -0.0052(9) -0.0053(8)
C8 0.0144(10) 0.0121(9) 0.0174(12) -0.0048(8) 0.0006(8) -0.0040(6)
C9 0.0141(14) 0.0156(11) 0.0208(8) -0.0036(7) -0.0018(8) -0.0053(7)
C10 0.0141(14) 0.015(1) 0.0228(13) -0.0069(7) 0.0030(12) -0.0055(7)
S3 0.0195(3) 0.0181(3) 0.0287(3) -0.0065(2) -0.0008(2) -0.0097(2)
C11 0.0308(11) 0.0194(10) 0.0287(14) -0.0072(10) 0.0069(13) -0.0160(11)
C12 0.0308(9) 0.0183(9) 0.0178(13) -0.0029(12) 0.0043(13) -0.0121(7)
C13 0.0212(11) 0.0155(12) 0.0193(13) -0.0048(11) 0.0046(12) -0.0075(12)
C14 0.0200(13) 0.0155(12) 0.0166(8) -0.0021(9) 0.0004(8) -0.0059(12)
C15 0.0158(14) 0.0148(12) 0.0161(11) -0.0042(7) 0.0002(7) -0.0043(12)
C6' 0.0160(8) 0.0143(8) 0.0174(8) -0.0022(6) -0.0007(6) -0.0055(6)
S2' 0.0188(10) 0.0138(10) 0.0178(13) 0.0012(9) -0.0052(9) -0.0053(8)
C7' 0.0205(3) 0.0138(2) 0.0157(3) -0.00074(17) -0.00419(17) -0.00832(19)
C8' 0.0158(14) 0.0148(12) 0.0161(11) -0.0042(7) 0.0002(7) -0.0043(12)
C9' 0.0158(14) 0.0148(12) 0.0161(11) -0.0042(7) 0.0002(7) -0.0043(12)
C10' 0.0212(11) 0.0155(12) 0.0193(13) -0.0048(11) 0.0046(12) -0.0075(12)
S3' 0.0308(9) 0.0183(9) 0.0178(13) -0.0029(12) 0.0043(13) -0.0121(7)
C11' 0.0308(11) 0.0194(10) 0.0287(14) -0.0072(10) 0.0069(13) -0.0160(11)
C12' 0.0195(3) 0.0181(3) 0.0287(3) -0.0065(2) -0.0008(2) -0.0097(2)
C13' 0.0141(14) 0.015(1) 0.0228(13) -0.0069(7) 0.0030(12) -0.0055(7)
C14' 0.0141(14) 0.0156(11) 0.0208(8) -0.0036(7) -0.0018(8) -0.0053(7)
C15' 0.0144(10) 0.0121(9) 0.0174(12) -0.0048(8) 0.0006(8) -0.0040(6)
C16 0.0191(8) 0.0184(8) 0.0173(8) -0.0034(6) -0.0006(6) -0.0052(7)
C17 0.0222(8) 0.0211(9) 0.0191(8) -0.0039(7) -0.0020(7) -0.0068(7)
C18 0.0239(9) 0.0215(9) 0.0232(9) -0.0003(7) -0.0053(7) -0.0041(7)
C19 0.0282(10) 0.0266(10) 0.0349(16) -0.0100(9) 0.0009(9) -0.0087(8)
C20 0.0411(15) 0.0262(13) 0.042(2) -0.0070(12) -0.0022(17) -0.0122(13)
C21 0.063(3) 0.033(2) 0.044(2) -0.0025(16) -0.0121(19) -0.0251(19)
C18' 0.0239(9) 0.0215(9) 0.0232(9) -0.0003(7) -0.0053(7) -0.0041(7)
C19' 0.0282(10) 0.0266(10) 0.0349(16) -0.0100(9) 0.0009(9) -0.0087(8)
C20' 0.0411(15) 0.0262(13) 0.042(2) -0.0070(12) -0.0022(17) -0.0122(13)
C21' 0.058(3) 0.025(2) 0.042(3) -0.004(2) 0.000(2) -0.013(2)
C22 0.0251(9) 0.0229(9) 0.0178(8) 0.0009(6) -0.0046(6) -0.0092(7)
C23 0.0323(10) 0.0255(9) 0.0199(9) -0.0026(7) -0.0040(7) -0.0109(8)
C24 0.0356(10) 0.0309(10) 0.0204(9) -0.0029(7) -0.0054(8) -0.0087(8)
C25 0.0497(13) 0.0368(12) 0.0296(11) -0.0101(9) -0.0069(9) -0.0101(10)
C26 0.0221(9) 0.0220(8) 0.0204(8) 0.0018(7) -0.0041(7) -0.0059(7)
C27 0.0218(8) 0.0218(9) 0.0219(9) 0.0016(7) -0.0055(7) -0.0063(7)
C28 0.0259(9) 0.0249(9) 0.0262(9) -0.0030(7) -0.0043(7) -0.0094(8)
C29 0.0266(10) 0.0437(12) 0.0430(12) -0.0029(9) -0.0114(9) -0.0128(9)

loop_
_atom_type_symbol
_atom_type_description
_atom_type_scat_dispersion_real
_atom_type_scat_dispersion_imag
_atom_type_scat_source
C C 0.0181 0.0091 'International Tables Vol C Tables 4.2.6.8 and 6.1.1.4'
H H 0.0000 0.0000 'International Tables Vol C Tables 4.2.6.8 and 6.1.1.4'
Si Si 0.2541 0.3302 'International Tables Vol C Tables 4.2.6.8 and 6.1.1.4'
S S 0.3331 0.5567 'International Tables Vol C Tables 4.2.6.8 and 6.1.1.4'

loop_
_geom_angle_atom_site_label_1
_geom_angle_atom_site_label_2
_geom_angle_atom_site_label_3
_geom_angle
_geom_angle_site_symmetry_1
_geom_angle_site_symmetry_3
C17 Si1 C26 107.39(8) . .
C17 Si1 C22 108.64(8) . .
C26 Si1 C22 110.33(8) . .
C17 Si1 C18 109.35(8) . .
C26 Si1 C18 110.30(8) . .
C22 Si1 C18 110.74(8) . .
C17 Si1 C18' 109.35(8) . .
C26 Si1 C18' 110.30(8) . .
C22 Si1 C18' 110.74(8) . .
C2' C1 C3' 117.03(15) . 2_666
C2 C1 C3 117.03(15) . 2_666
C2' C1 C16 122.93(16) . .
C2 C1 C16 122.93(16) . .
C3' C1 C16 119.97(15) 2_666 .
C3 C1 C16 119.97(15) 2_666 .
C1 C2 C3 122.00(16) . .
C1 C2 S1 124.85(13) . .
C3 C2 S1 113.16(13) . .
C2 S1 C5 90.43(8) . .
C1 C3 C2 120.97(15) 2_666 .
C1 C3 C4 129.58(17) 2_666 .
C2 C3 C4 109.45(18) . .
C5 C4 C3 114.8(2) . .
C5 C4 H4 122.6 . .
C3 C4 H4 122.6 . .
C4 C5 C6 127.99(18) . .
C4 C5 S1 112.17(15) . .
C6 C5 S1 119.84(13) . .
C1 C3' C2' 120.97(15) 2_666 .
C1 C3' S1' 112.5(2) 2_666 .
C2' C3' S1' 126.4(2) . .
C3' S1' C5' 85.5(2) . .
C1 C2' C3' 122.00(16) . .
C1 C2' C4' 141.3(6) . .
C3' C2' C4' 96.5(6) . .
C5' C4' C2' 119.4(10) . .
C5' C4' H4' 120.3 . .
C2' C4' H4' 120.3 . .
C4' C5' C6' 132.4(6) . .
C4' C5' S1' 111.5(6) . .
C6' C5' S1' 115.8(2) . .
C7 C6 C5 129.52(17) . .
C7 C6 S2 111.69(14) . .
C5 C6 S2 118.78(13) . .
C15 S2 C6 91.41(9) . .
C6 C7 C8 114.9(2) . .
C6 C7 H7 122.6 . .
C8 C7 H7 122.6 . .
C9 C8 C7 129.4(2) . .
C9 C8 C15 119.5(2) . .
C7 C8 C15 111.08(19) . .
C10 C9 C8 117.9(2) . .
C10 C9 H9 121.0 . .
C8 C9 H9 121.0 . .
C9 C10 C13 122.5(2) . .
C9 C10 S3 126.7(2) . .
C13 C10 S3 110.83(19) . .
C11 S3 C10 91.20(16) . .
C12 C11 S3 114.0(3) . .
C12 C11 H11 123.0 . .
S3 C11 H11 123.0 . .
C11 C12 C13 112.9(3) . .
C11 C12 H12 123.6 . .
C13 C12 H12 123.6 . .
C14 C13 C10 119.7(2) . .
C14 C13 C12 129.3(3) . .
C10 C13 C12 111.0(2) . .
C15 C14 C13 117.8(2) . .
C15 C14 H14 121.1 . .
C13 C14 H14 121.1 . .
C14 C15 C8 122.6(2) . .
C14 C15 S2 126.55(17) . .
C8 C15 S2 110.89(16) . .
C7' C6' C5' 133.9(9) . .
C7' C6' S2' 109.2(9) . .
C5' C6' S2' 116.9(3) . .
C15' S2' C6' 95.0(9) . .
C6' C7' C8' 114.4(15) . .
C6' C7' H7' 122.8 . .
C8' C7' H7' 122.8 . .
C9' C8' C15' 118.8(19) . .
C9' C8' C7' 127.1(19) . .
C15' C8' C7' 113.5(17) . .
C10' C9' C8' 118(2) . .
C10' C9' H9' 120.8 . .
C8' C9' H9' 120.8 . .
C9' C10' C13' 122.6(18) . .
C9' C10' S3' 128.2(19) . .
C13' C10' S3' 109.1(15) . .
C11' S3' C10' 92.9(14) . .
C12' C11' S3' 111.8(19) . .
C12' C11' H11' 124.1 . .
S3' C11' H11' 124.1 . .
C11' C12' C13' 114(2) . .
C11' C12' H12' 123.0 . .
C13' C12' H12' 123.0 . .
C14' C13' C10' 118.2(19) . .
C14' C13' C12' 131(2) . .
C10' C13' C12' 110.8(17) . .
C15' C14' C13' 119(2) . .
C15' C14' H14' 120.6 . .
C13' C14' H14' 120.6 . .
C14' C15' C8' 122(2) . .
C14' C15' S2' 129(2) . .
C8' C15' S2' 107.1(14) . .
C17 C16 C1 175.20(17) . .
C16 C17 Si1 174.73(15) . .
C19 C18 Si1 116.3(5) . .
C19 C18 H18A 108.2 . .
Si1 C18 H18A 108.2 . .
C19 C18 H18B 108.2 . .
Si1 C18 H18B 108.2 . .
H18A C18 H18B 107.4 . .
C20 C19 C18 114.0(6) . .
C20 C19 H19A 108.8 . .
C18 C19 H19A 108.8 . .
C20 C19 H19B 108.8 . .
C18 C19 H19B 108.8 . .
H19A C19 H19B 107.7 . .
C21 C20 C19 113.3(11) . .
C21 C20 H20A 108.9 . .
C19 C20 H20A 108.9 . .
C21 C20 H20B 108.9 . .
C19 C20 H20B 108.9 . .
H20A C20 H20B 107.7 . .
C20 C21 H21A 109.5 . .
C20 C21 H21B 109.5 . .
H21A C21 H21B 109.5 . .
C20 C21 H21C 109.5 . .
H21A C21 H21C 109.5 . .
H21B C21 H21C 109.5 . .
C19' C18' Si1 114.9(6) . .
C19' C18' H18C 108.5 . .
Si1 C18' H18C 108.5 . .
C19' C18' H18D 108.5 . .
Si1 C18' H18D 108.5 . .
H18C C18' H18D 107.5 . .
C18' C19' C20' 113.6(9) . .
C18' C19' H19C 108.8 . .
C20' C19' H19C 108.8 . .
C18' C19' H19D 108.9 . .
C20' C19' H19D 108.9 . .
H19C C19' H19D 107.7 . .
C21' C20' C19' 111.5(13) . .
C21' C20' H20C 109.3 . .
C19' C20' H20C 109.3 . .
C21' C20' H20D 109.3 . .
C19' C20' H20D 109.3 . .
H20C C20' H20D 108.0 . .
C20' C21' H21D 109.5 . .
C20' C21' H21E 109.5 . .
H21D C21' H21E 109.5 . .
C20' C21' H21F 109.5 . .
H21D C21' H21F 109.5 . .
H21E C21' H21F 109.5 . .
C23 C22 Si1 113.72(12) . .
C23 C22 H22A 108.8 . .
Si1 C22 H22A 108.8 . .
C23 C22 H22B 108.8 . .
Si1 C22 H22B 108.8 . .
H22A C22 H22B 107.7 . .
C24 C23 C22 113.67(15) . .
C24 C23 H23A 108.8 . .
C22 C23 H23A 108.8 . .
C24 C23 H23B 108.8 . .
C22 C23 H23B 108.8 . .
H23A C23 H23B 107.7 . .
C25 C24 C23 112.43(16) . .
C25 C24 H24A 109.1 . .
C23 C24 H24A 109.1 . .
C25 C24 H24B 109.1 . .
C23 C24 H24B 109.1 . .
H24A C24 H24B 107.8 . .
C24 C25 H25A 109.5 . .
C24 C25 H25B 109.5 . .
H25A C25 H25B 109.5 . .
C24 C25 H25C 109.5 . .
H25A C25 H25C 109.5 . .
H25B C25 H25C 109.5 . .
C27 C26 Si1 114.59(12) . .
C27 C26 H26A 108.6 . .
Si1 C26 H26A 108.6 . .
C27 C26 H26B 108.6 . .
Si1 C26 H26B 108.6 . .
H26A C26 H26B 107.6 . .
C28 C27 C26 112.63(14) . .
C28 C27 H27A 109.1 . .
C26 C27 H27A 109.1 . .
C28 C27 H27B 109.1 . .
C26 C27 H27B 109.1 . .
H27A C27 H27B 107.8 . .
C27 C28 C29 113.72(16) . .
C27 C28 H28A 108.8 . .
C29 C28 H28A 108.8 . .
C27 C28 H28B 108.8 . .
C29 C28 H28B 108.8 . .
H28A C28 H28B 107.7 . .
C28 C29 H29A 109.5 . .
C28 C29 H29B 109.5 . .
H29A C29 H29B 109.5 . .
C28 C29 H29C 109.5 . .
H29A C29 H29C 109.5 . .
H29B C29 H29C 109.5 . .

loop_
_geom_bond_atom_site_label_1
_geom_bond_atom_site_label_2
_geom_bond_distance
_geom_bond_site_symmetry_2
Si1 C17 1.8465(18) .
Si1 C26 1.8702(18) .
Si1 C22 1.8721(18) .
Si1 C18 1.8742(19) .
Si1 C18' 1.8742(19) .
C1 C2' 1.402(2) .
C1 C2 1.402(2) .
C1 C3' 1.405(2) 2_666
C1 C3 1.405(2) 2_666
C1 C16 1.433(2) .
C2 C3 1.416(2) .
C2 S1 1.7295(17) .
S1 C5 1.7526(16) .
C3 C1 1.405(2) 2_666
C3 C4 1.432(3) .
C4 C5 1.350(3) .
C4 H4 0.9500 .
C5 C6 1.452(3) .
C3' C1 1.405(2) 2_666
C3' C2' 1.416(2) .
C3' S1' 1.689(5) .
S1' C5' 1.763(5) .
C2' C4' 1.498(13) .
C4' C5' 1.363(13) .
C4' H4' 0.9500 .
C5' C6' 1.452(3) .
C6 C7 1.343(3) .
C6 S2 1.7549(16) .
S2 C15 1.739(2) .
C7 C8 1.421(3) .
C7 H7 0.9500 .
C8 C9 1.395(3) .
C8 C15 1.424(3) .
C9 C10 1.384(3) .
C9 H9 0.9500 .
C10 C13 1.424(3) .
C10 S3 1.742(2) .
S3 C11 1.723(3) .
C11 C12 1.339(5) .
C11 H11 0.9500 .
C12 C13 1.443(3) .
C12 H12 0.9500 .
C13 C14 1.393(3) .
C14 C15 1.386(3) .
C14 H14 0.9500 .
C6' C7' 1.354(15) .
C6' S2' 1.746(7) .
S2' C15' 1.736(17) .
C7' C8' 1.433(17) .
C7' H7' 0.9500 .
C8' C9' 1.388(17) .
C8' C15' 1.421(17) .
C9' C10' 1.384(18) .
C9' H9' 0.9500 .
C10' C13' 1.431(17) .
C10' S3' 1.734(17) .
S3' C11' 1.72(2) .
C11' C12' 1.33(2) .
C11' H11' 0.9500 .
C12' C13' 1.447(18) .
C12' H12' 0.9500 .
C13' C14' 1.386(18) .
C14' C15' 1.383(18) .
C14' H14' 0.9500 .
C16 C17 1.205(2) .
C18 C19 1.528(5) .
C18 H18A 0.9900 .
C18 H18B 0.9900 .
C19 C20 1.527(5) .
C19 H19A 0.9900 .
C19 H19B 0.9900 .
C20 C21 1.483(14) .
C20 H20A 0.9900 .
C20 H20B 0.9900 .
C21 H21A 0.9800 .
C21 H21B 0.9800 .
C21 H21C 0.9800 .
C18' C19' 1.523(6) .
C18' H18C 0.9900 .
C18' H18D 0.9900 .
C19' C20' 1.530(7) .
C19' H19C 0.9900 .
C19' H19D 0.9900 .
C20' C21' 1.481(16) .
C20' H20C 0.9900 .
C20' H20D 0.9900 .
C21' H21D 0.9800 .
C21' H21E 0.9800 .
C21' H21F 0.9800 .
C22 C23 1.532(2) .
C22 H22A 0.9900 .
C22 H22B 0.9900 .
C23 C24 1.526(2) .
C23 H23A 0.9900 .
C23 H23B 0.9900 .
C24 C25 1.515(3) .
C24 H24A 0.9900 .
C24 H24B 0.9900 .
C25 H25A 0.9800 .
C25 H25B 0.9800 .
C25 H25C 0.9800 .
C26 C27 1.534(2) .
C26 H26A 0.9900 .
C26 H26B 0.9900 .
C27 C28 1.518(2) .
C27 H27A 0.9900 .
C27 H27B 0.9900 .
C28 C29 1.523(3) .
C28 H28A 0.9900 .
C28 H28B 0.9900 .
C29 H29A 0.9800 .
C29 H29B 0.9800 .
C29 H29C 0.9800 .

loop_
_geom_torsion_atom_site_label_1
_geom_torsion_atom_site_label_2
_geom_torsion_atom_site_label_3
_geom_torsion_atom_site_label_4
_geom_torsion
_geom_torsion_site_symmetry_1
_geom_torsion_site_symmetry_4
C3 C1 C2 C3 0.7(3) 2_666 .
C16 C1 C2 C3 -176.10(15) . .
C3 C1 C2 S1 -179.45(12) 2_666 .
C16 C1 C2 S1 3.7(2) . .
C1 C2 S1 C5 -178.97(15) . .
C3 C2 S1 C5 0.85(13) . .
C1 C2 C3 C1 -0.8(3) . 2_666
S1 C2 C3 C1 179.39(12) . 2_666
C1 C2 C3 C4 179.79(17) . .
S1 C2 C3 C4 -0.04(19) . .
C1 C3 C4 C5 179.49(17) 2_666 .
C2 C3 C4 C5 -1.1(3) . .
C3 C4 C5 C6 -179.06(17) . .
C3 C4 C5 S1 1.8(2) . .
C2 S1 C5 C4 -1.50(16) . .
C2 S1 C5 C6 179.28(14) . .
C1 C3' S1' C5' -178.85(16) 2_666 .
C2' C3' S1' C5' 4.1(4) . .
C3' C1 C2' C3' 0.7(3) 2_666 .
C16 C1 C2' C3' -176.10(15) . .
C3' C1 C2' C4' 174.6(11) 2_666 .
C16 C1 C2' C4' -2.2(12) . .
C1 C3' C2' C1 -0.8(3) 2_666 .
S1' C3' C2' C1 176.0(3) . .
C1 C3' C2' C4' -176.9(7) 2_666 .
S1' C3' C2' C4' -0.1(8) . .
C1 C2' C4' C5' 179.4(5) . .
C3' C2' C4' C5' -5.8(14) . .
C2' C4' C5' C6' -178.2(6) . .
C2' C4' C5' S1' 9.3(16) . .
C3' S1' C5' C4' -6.9(9) . .
C3' S1' C5' C6' 179.26(17) . .
C4 C5 C6 C7 -175.0(2) . .
S1 C5 C6 C7 4.1(3) . .
C4 C5 C6 S2 4.9(3) . .
S1 C5 C6 S2 -176.03(8) . .
C7 C6 S2 C15 0.08(19) . .
C5 C6 S2 C15 -179.81(19) . .
C5 C6 C7 C8 -179.3(2) . .
S2 C6 C7 C8 0.8(3) . .
C6 C7 C8 C9 -179.6(4) . .
C6 C7 C8 C15 -1.6(4) . .
C7 C8 C9 C10 179.4(4) . .
C15 C8 C9 C10 1.5(7) . .
C8 C9 C10 C13 -2.4(8) . .
C8 C9 C10 S3 178.6(4) . .
C9 C10 S3 C11 179.1(7) . .
C13 C10 S3 C11 0.0(6) . .
C10 S3 C11 C12 -1.2(9) . .
S3 C11 C12 C13 2.1(11) . .
C9 C10 C13 C14 1.2(9) . .
S3 C10 C13 C14 -179.6(4) . .
C9 C10 C13 C12 -178.0(5) . .
S3 C10 C13 C12 1.1(6) . .
C11 C12 C13 C14 178.7(8) . .
C11 C12 C13 C10 -2.1(9) . .
C10 C13 C14 C15 0.8(7) . .
C12 C13 C14 C15 179.9(5) . .
C13 C14 C15 C8 -1.7(6) . .
C13 C14 C15 S2 179.2(4) . .
C9 C8 C15 C14 0.5(6) . .
C7 C8 C15 C14 -177.7(3) . .
C9 C8 C15 S2 179.8(3) . .
C7 C8 C15 S2 1.6(4) . .
C6 S2 C15 C14 178.3(3) . .
C6 S2 C15 C8 -1.0(3) . .
C4' C5' C6' C7' -168.5(17) . .
S1' C5' C6' C7' 3.7(15) . .
C4' C5' C6' S2' 10.8(11) . .
S1' C5' C6' S2' -176.9(4) . .
C7' C6' S2' C15' -2(2) . .
C5' C6' S2' C15' 179(2) . .
C5' C6' C7' C8' 176(3) . .
S2' C6' C7' C8' -4(3) . .
C6' C7' C8' C9' 180(5) . .
C6' C7' C8' C15' 9(6) . .
C15' C8' C9' C10' -5(9) . .
C7' C8' C9' C10' -175(7) . .
C8' C9' C10' C13' -4(12) . .
C8' C9' C10' S3' -180(7) . .
C9' C10' S3' C11' -175(11) . .
C13' C10' S3' C11' 9(9) . .
C10' S3' C11' C12' -12(12) . .
S3' C11' C12' C13' 10(14) . .
C9' C10' C13' C14' 5(13) . .
S3' C10' C13' C14' -179(7) . .
C9' C10' C13' C12' 178(8) . .
S3' C10' C13' C12' -5(9) . .
C11' C12' C13' C14' 169(12) . .
C11' C12' C13' C10' -3(12) . .
C10' C13' C14' C15' 3(12) . .
C12' C13' C14' C15' -168(7) . .
C13' C14' C15' C8' -12(10) . .
C13' C14' C15' S2' -174(6) . .
C9' C8' C15' C14' 13(9) . .
C7' C8' C15' C14' -175(5) . .
C9' C8' C15' S2' 179(4) . .
C7' C8' C15' S2' -10(6) . .
C6' S2' C15' C14' 171(6) . .
C6' S2' C15' C8' 7(4) . .
C17 Si1 C18 C19 54.2(9) . .
C26 Si1 C18 C19 172.1(9) . .
C22 Si1 C18 C19 -65.4(9) . .
Si1 C18 C19 C20 172.0(9) . .
C18 C19 C20 C21 -172.1(11) . .
C17 Si1 C18' C19' 56.2(12) . .
C26 Si1 C18' C19' 174.1(12) . .
C22 Si1 C18' C19' -63.5(12) . .
Si1 C18' C19' C20' -179.8(12) . .
C18' C19' C20' C21' -74.6(19) . .
C17 Si1 C22 C23 62.74(14) . .
C26 Si1 C22 C23 -54.73(14) . .
C18 Si1 C22 C23 -177.15(12) . .
C18' Si1 C22 C23 -177.15(12) . .
Si1 C22 C23 C24 179.88(13) . .
C22 C23 C24 C25 178.87(16) . .
C17 Si1 C26 C27 -178.02(12) . .
C22 Si1 C26 C27 -59.78(15) . .
C18 Si1 C26 C27 62.89(15) . .
C18' Si1 C26 C27 62.89(15) . .
Si1 C26 C27 C28 173.39(12) . .
C26 C27 C28 C29 174.10(16) . .
